data_2009345
loop_
_publ_author_name
'Tillinski, Ralf'
'N\"ather, Christian'
'Bensch, Wolfgang'

_publ_section_title
;
 KCu~2~VSe~4~
;
_journal_issue 12
_journal_name_full 'Acta Crystallographica Section C'
_journal_page_first 1959
_journal_page_last 1961
_journal_paper_doi 10.1107/S0108270199011427
_journal_volume 55
_journal_year 1999
_chemical_formula_iupac 'K Cu2 V Se4'
_chemical_formula_moiety 'K Cu2 V Se4'
_chemical_formula_sum 'Cu2 K Se4 V'
_chemical_formula_weight 532.96
_chemical_name_common Potassiumdicoppervanadiumtetraselenide
_chemical_name_systematic Potassiumdicoppervanadiumtetraselenide
_space_group_IT_number 40
_symmetry_cell_setting orthorhombic
_symmetry_space_group_name_Hall 'A 2 -2a'
_symmetry_space_group_name_H-M 'A m a 2'
_audit_creation_method SHELXL
_cell_angle_alpha 90.00
_cell_angle_beta 90.00
_cell_angle_gamma 90.00
_cell_formula_units_Z 4
_cell_length_a 7.5803(8)
_cell_length_b 18.4838(12)
_cell_length_c 5.5653(5)
_cell_measurement_reflns_used 11
_cell_measurement_temperature 293(2)
_cell_measurement_theta_max 24
_cell_measurement_theta_min 10
_cell_volume 779.77(12)
_computing_cell_refinement DIF4
_computing_data_collection 'DIF4 (Stoe & Cie, 1991a) '
_computing_data_reduction 'REDU4 (Stoe & Cie, 1991b)'
_computing_publication_material 'CIFTAB in SHELXL93'
_computing_structure_refinement 'SHELXL93 (Sheldrick, 1993)'
_computing_structure_solution 'SHELXS86 (Sheldrick, 1990)'
_diffrn_ambient_temperature 293(2)
_diffrn_measurement_device 'Stoe AEDII four-circle'
_diffrn_measurement_method \w/\q
_diffrn_radiation_monochromator graphite
_diffrn_radiation_source 'fine-focus sealed tube'
_diffrn_radiation_type MoK\a
_diffrn_radiation_wavelength 0.71073
_diffrn_reflns_av_R_equivalents 0.027
_diffrn_reflns_av_sigmaI/netI 0.0286
_diffrn_reflns_limit_h_max 10
_diffrn_reflns_limit_h_min 0
_diffrn_reflns_limit_k_max 26
_diffrn_reflns_limit_k_min -26
_diffrn_reflns_limit_l_max 4
_diffrn_reflns_limit_l_min -7
_diffrn_reflns_number 2108
_diffrn_reflns_theta_max 30.01
_diffrn_reflns_theta_min 2.20
_diffrn_standards_decay_% negligible
_diffrn_standards_interval_time 120
_diffrn_standards_number 4
_exptl_absorpt_coefficient_mu 25.674
_exptl_absorpt_correction_T_max 0.598
_exptl_absorpt_correction_T_min 0.407
_exptl_absorpt_correction_type empirical
_exptl_absorpt_process_details '(XEMP in SHELXTL/PC; Siemens, 1990)'
_exptl_crystal_colour black
_exptl_crystal_density_diffrn 4.540
_exptl_crystal_density_method 'not measured'
_exptl_crystal_description polyhedral
_exptl_crystal_F_000 944
_exptl_crystal_size_max 0.05
_exptl_crystal_size_mid 0.03
_exptl_crystal_size_min 0.02
_refine_diff_density_max 0.594
_refine_diff_density_min -0.672
_refine_ls_abs_structure_details 'Flack (1983)'
_refine_ls_abs_structure_Flack 0.03(2)
_refine_ls_extinction_coef 0.0056(2)
_refine_ls_extinction_method SHELXL93
_refine_ls_goodness_of_fit_all 1.036
_refine_ls_goodness_of_fit_obs 1.067
_refine_ls_hydrogen_treatment none
_refine_ls_matrix_type full
_refine_ls_number_parameters 46
_refine_ls_number_reflns 1081
_refine_ls_number_restraints 1
_refine_ls_restrained_S_all 1.036
_refine_ls_restrained_S_obs 1.066
_refine_ls_R_factor_all 0.029
_refine_ls_R_factor_obs 0.020
_refine_ls_shift/esd_max 0.001
_refine_ls_shift/esd_mean 0.000
_refine_ls_structure_factor_coef Fsqd
_refine_ls_weighting_details 'w = 1/[\s^2^(Fo^2^)+(0.0240P)^2^] where P = (Fo^2^+2Fc^2^)/3'
_refine_ls_weighting_scheme calc
_refine_ls_wR_factor_all 0.047
_refine_ls_wR_factor_obs 0.045
_reflns_number_observed 925
_reflns_number_total 1081
_reflns_observed_criterion I>2\s(I)
_cod_data_source_file sk1321.cif
_cod_data_source_block rt70
_cod_depositor_comments
;
The following automatic conversions were performed:
'_geom_bond_publ_flag' value 'Y' changed to 'y' according to
'/home/saulius/struct/CIF-dictionaries/cif_core.dic' dictionary named
'cif_core.dic' version 2.4.1 from 2010-06-29 (17
times).

'_geom_bond_publ_flag' value 'N' changed to 'n' according to
'/home/saulius/struct/CIF-dictionaries/cif_core.dic' dictionary named
'cif_core.dic' version 2.4.1 from 2010-06-29 (20 times).

Automatic conversion script
Id: cif_fix_enum 1527 2010-12-29 10:47:43Z saulius 

The following automatic conversions were performed:

'_geom_bond_publ_flag' value 'Y' changed to 'y' according to
/home/saulius/struct/CIF-dictionaries/cif_core.dic dictionary named
'cif_core.dic' version 2.4.1 from 2010-06-29 (17
times).

'_geom_bond_publ_flag' value 'N' changed to 'n' according to
/home/saulius/struct/CIF-dictionaries/cif_core.dic dictionary named
'cif_core.dic' version 2.4.1 from 2010-06-29 (20
times).

'_geom_angle_publ_flag' value 'N' changed to 'n' according
to /home/saulius/struct/CIF-dictionaries/cif_core.dic dictionary
named 'cif_core.dic' version 2.4.1 from 2010-06-29 (132
times).

'_geom_angle_publ_flag' value 'Y' changed to 'y' according
to /home/saulius/struct/CIF-dictionaries/cif_core.dic dictionary
named 'cif_core.dic' version 2.4.1 from 2010-06-29 (14 times).

Automatic conversion script
Id: cif_fix_values 1715 2011-07-08 13:25:40Z adriana 

The following automatic conversions were performed:

'_refine_ls_weighting_scheme' value 'calc w =
1/[\s^2^(Fo^2^)+(0.0240P)^2^] where P = (Fo^2^+2Fc^2^)/3' was changed
to 'calc'. New tag '_refine_ls_weighting_details' was created. The
value of the new tag was set to 'w = 1/[\s^2^(Fo^2^)+(0.0240P)^2^]
where P = (Fo^2^+2Fc^2^)/3'.

Automatic conversion script
Id: cif_fix_values 3143 2015-03-26 13:38:13Z robertas 
;
_cod_database_code 2009345

loop_
_symmetry_equiv_pos_as_xyz
'x, y, z'
'-x, -y, z'
'x+1/2, -y, z'
'-x+1/2, y, z'
'x, y+1/2, z+1/2'
'-x, -y+1/2, z+1/2'
'x+1/2, -y+1/2, z+1/2'
'-x+1/2, y+1/2, z+1/2'

loop_
_atom_site_aniso_label
_atom_site_aniso_U_11
_atom_site_aniso_U_22
_atom_site_aniso_U_33
_atom_site_aniso_U_12
_atom_site_aniso_U_13
_atom_site_aniso_U_23
V 0.0183(4) 0.0109(5) 0.0095(4) 0.000 0.000 -0.0012(4)
Cu1 0.0268(4) 0.0218(4) 0.0114(4) 0.000 0.000 -0.0006(3)
Cu2 0.0181(3) 0.0220(3) 0.0211(4) -0.0047(3) 0.000 0.000
Se1 0.0183(2) 0.0145(2) 0.0145(3) 0.000 0.000 -0.0009(4)
Se2 0.0179(2) 0.0270(2) 0.0180(2) 0.00390(13) 0.0007(3) -0.0054(2)
Se3 0.0686(4) 0.0133(2) 0.0168(3) 0.000 0.000 0.0014(4)
K1 0.0622(8) 0.0343(7) 0.0301(8) 0.000 0.000 -0.0042(10)

loop_
_atom_site_label
_atom_site_fract_x
_atom_site_fract_y
_atom_site_fract_z
_atom_site_U_iso_or_equiv
_atom_site_thermal_displace_type
_atom_site_calc_flag
_atom_site_refinement_flags
_atom_site_occupancy
_atom_site_disorder_group
_atom_site_type_symbol
V 0.2500 0.39050(5) 0.2500(2) 0.0129(2) Uani d S 1 . V
Cu1 0.2500 0.39107(5) 0.7510(2) 0.0200(2) Uani d S 1 . Cu
Cu2 0.5000 0.5000 0.22943(15) 0.0204(2) Uani d S 1 . Cu
Se1 0.2500 0.49517(2) 0.49423(10) 0.01578(12) Uani d S 1 . Se
Se2 0.50193(4) 0.38821(2) 0.01146(8) 0.02095(10) Uani d . 1 . Se
Se3 0.2500 0.28918(3) 0.4836(2) 0.0329(2) Uani d S 1 . Se
K1 0.2500 0.68415(8) 0.4905(4) 0.0422(3) Uani d S 1 . K

loop_
_atom_type_symbol
_atom_type_description
_atom_type_scat_dispersion_real
_atom_type_scat_dispersion_imag
_atom_type_scat_source
K K 0.2009 0.2494 'International Tables Vol C Tables 4.2.6.8 and 6.1.1.4'
V V 0.3005 0.5294 'International Tables Vol C Tables 4.2.6.8 and 6.1.1.4'
Cu Cu 0.3201 1.2651 'International Tables Vol C Tables 4.2.6.8 and 6.1.1.4'
Se Se -0.0929 2.2259 'International Tables Vol C Tables 4.2.6.8 and 6.1.1.4'

loop_
_geom_angle_atom_site_label_1
_geom_angle_atom_site_label_2
_geom_angle_atom_site_label_3
_geom_angle_site_symmetry_1
_geom_angle_site_symmetry_3
_geom_angle
_geom_angle_publ_flag
Se3 V Se2 . 4 108.09(3) n
Se3 V Se2 . . 108.09(3) y
Se2 V Se2 4 . 110.36(5) y
Se3 V Se1 . . 110.14(5) y
Se2 V Se1 4 . 110.06(3) n
Se2 V Se1 . . 110.06(3) y
Se3 V Cu2 . . 128.51(3) n
Se2 V Cu2 4 . 123.39(4) n
Se2 V Cu2 . . 55.19(2) n
Se1 V Cu2 . . 55.04(2) n
Se3 V Cu2 . 3_465 128.51(3) n
Se2 V Cu2 4 3_465 55.19(2) n
Se2 V Cu2 . 3_465 123.39(4) n
Se1 V Cu2 . 3_465 55.04(2) n
Cu2 V Cu2 . 3_465 86.14(3) n
Se3 V Cu1 . 1_554 124.98(6) n
Se2 V Cu1 4 1_554 55.21(3) n
Se2 V Cu1 . 1_554 55.21(3) n
Se1 V Cu1 . 1_554 124.87(5) n
Cu2 V Cu1 . 1_554 87.48(4) n
Cu2 V Cu1 3_465 1_554 87.48(4) n
Se3 V Cu1 . . 55.45(4) n
Se2 V Cu1 4 . 124.80(3) n
Se2 V Cu1 . . 124.80(3) n
Se1 V Cu1 . . 54.69(3) n
Cu2 V Cu1 . . 92.21(4) n
Cu2 V Cu1 3_465 . 92.21(4) n
Cu1 V Cu1 1_554 . 179.57(7) n
Se3 V K1 . 5_544 55.50(4) n
Se2 V K1 4 5_544 77.34(3) n
Se2 V K1 . 5_544 77.34(3) n
Se1 V K1 . 5_544 165.65(6) n
Cu2 V K1 . 5_544 131.87(2) n
Cu2 V K1 3_465 5_544 131.87(3) n
Cu1 V K1 1_554 5_544 69.48(5) n
Cu1 V K1 . 5_544 110.95(5) n
Se1 Cu1 Se2 . 1_556 112.22(3) y
Se1 Cu1 Se2 . 4_556 112.22(3) n
Se2 Cu1 Se2 1_556 4_556 105.56(4) y
Se1 Cu1 Se3 . . 105.09(4) y
Se2 Cu1 Se3 1_556 . 110.94(3) y
Se2 Cu1 Se3 4_556 . 110.94(3) n
Se1 Cu1 V . 1_556 126.81(5) n
Se2 Cu1 V 1_556 1_556 52.80(2) n
Se2 Cu1 V 4_556 1_556 52.80(2) n
Se3 Cu1 V . 1_556 128.10(5) n
Se1 Cu1 V . . 53.62(3) n
Se2 Cu1 V 1_556 . 127.19(2) n
Se2 Cu1 V 4_556 . 127.19(2) n
Se3 Cu1 V . . 51.47(3) n
V Cu1 V 1_556 . 179.57(7) y
Se2 Cu2 Se2 . 2_665 119.17(4) y
Se2 Cu2 Se1 . 2_665 109.744(14) y
Se2 Cu2 Se1 2_665 2_665 106.459(14) n
Se2 Cu2 Se1 . . 106.459(14) y
Se2 Cu2 Se1 2_665 . 109.744(14) n
Se1 Cu2 Se1 2_665 . 104.32(4) y
Se2 Cu2 V . . 52.85(2) n
Se2 Cu2 V 2_665 . 130.21(3) n
Se1 Cu2 V 2_665 . 122.72(3) n
Se1 Cu2 V . . 53.76(2) n
Se2 Cu2 V . 2_665 130.21(2) n
Se2 Cu2 V 2_665 2_665 52.85(2) n
Se1 Cu2 V 2_665 2_665 53.76(2) n
Se1 Cu2 V . 2_665 122.72(3) n
V Cu2 V . 2_665 175.27(5) y
V Se1 Cu1 . . 71.69(3) n
V Se1 Cu2 . 3_465 71.20(2) n
Cu1 Se1 Cu2 . 3_465 113.30(2) n
V Se1 Cu2 . . 71.20(2) n
Cu1 Se1 Cu2 . . 113.30(2) n
Cu2 Se1 Cu2 3_465 . 104.16(4) n
V Se1 K1 . . 144.57(5) n
Cu1 Se1 K1 . . 143.74(5) n
Cu2 Se1 K1 3_465 . 87.66(3) n
Cu2 Se1 K1 . . 87.66(3) n
V Se2 Cu2 . . 71.96(3) n
V Se2 Cu1 . 1_554 71.99(3) n
Cu2 Se2 Cu1 . 1_554 106.39(3) n
V Se2 K1 . 2_665 90.76(3) n
Cu2 Se2 K1 . 2_665 87.00(3) n
Cu1 Se2 K1 1_554 2_665 152.89(3) n
V Se2 K1 . 2_664 150.43(3) n
Cu2 Se2 K1 . 2_664 135.28(3) n
Cu1 Se2 K1 1_554 2_664 86.51(3) n
K1 Se2 K1 2_665 2_664 100.60(2) n
V Se3 Cu1 . . 73.08(3) n
V Se3 K1 . 5_544 90.51(5) n
Cu1 Se3 K1 . 5_544 163.59(5) n
V Se3 K1 . 5_545 159.30(5) n
Cu1 Se3 K1 . 5_545 86.22(4) n
K1 Se3 K1 5_544 5_545 110.19(4) n
V Se3 K1 . 2_665 84.25(3) n
Cu1 Se3 K1 . 2_665 83.83(3) n
K1 Se3 K1 5_544 2_665 94.74(4) n
K1 Se3 K1 5_545 2_665 93.71(4) n
V Se3 K1 . 2_565 84.25(3) n
Cu1 Se3 K1 . 2_565 83.83(3) n
K1 Se3 K1 5_544 2_565 94.74(4) n
K1 Se3 K1 5_545 2_565 93.71(4) n
K1 Se3 K1 2_665 2_565 165.14(5) n
Se3 K1 Se3 5 5_554 110.19(4) n
Se3 K1 Se1 5 . 124.94(7) n
Se3 K1 Se1 5_554 . 124.87(6) n
Se3 K1 Se2 5 3_465 146.76(2) n
Se3 K1 Se2 5_554 3_465 65.93(4) n
Se1 K1 Se2 . 3_465 67.99(3) n
Se3 K1 Se2 5 2_665 146.76(2) n
Se3 K1 Se2 5_554 2_665 65.93(4) n
Se1 K1 Se2 . 2_665 67.99(3) n
Se2 K1 Se2 3_465 2_665 64.46(4) n
Se3 K1 Se2 5 2_666 64.52(4) n
Se3 K1 Se2 5_554 2_666 148.12(2) n
Se1 K1 Se2 . 2_666 68.55(3) n
Se2 K1 Se2 3_465 2_666 136.49(5) n
Se2 K1 Se2 2_665 2_666 100.60(2) n
Se3 K1 Se2 5 3_466 64.52(4) n
Se3 K1 Se2 5_554 3_466 148.12(2) n
Se1 K1 Se2 . 3_466 68.55(3) n
Se2 K1 Se2 3_465 3_466 100.60(2) n
Se2 K1 Se2 2_665 3_466 136.49(5) n
Se2 K1 Se2 2_666 3_466 60.99(4) n
Se3 K1 Se3 5 2_665 86.20(3) n
Se3 K1 Se3 5_554 2_665 85.33(3) n
Se1 K1 Se3 . 2_665 97.41(2) n
Se2 K1 Se3 3_465 2_665 124.76(6) n
Se2 K1 Se3 2_665 2_665 60.82(2) n
Se2 K1 Se3 2_666 2_665 63.33(2) n
Se2 K1 Se3 3_466 2_665 123.89(6) n
Se3 K1 Se3 5 2_565 86.20(3) n
Se3 K1 Se3 5_554 2_565 85.33(3) n
Se1 K1 Se3 . 2_565 97.41(2) n
Se2 K1 Se3 3_465 2_565 60.82(2) n
Se2 K1 Se3 2_665 2_565 124.76(6) n
Se2 K1 Se3 2_666 2_565 123.89(6) n
Se2 K1 Se3 3_466 2_565 63.33(2) n
Se3 K1 Se3 2_665 2_565 165.14(5) n
Se3 K1 V 5 5 33.98(2) n
Se3 K1 V 5_554 5 76.21(4) n
Se1 K1 V . 5 158.92(7) n
Se2 K1 V 3_465 5 128.50(4) n
Se2 K1 V 2_665 5 128.50(4) n
Se2 K1 V 2_666 5 93.47(5) n
Se2 K1 V 3_466 5 93.47(5) n
Se3 K1 V 2_665 5 83.28(2) n
Se3 K1 V 2_565 5 83.28(2) n

loop_
_geom_bond_atom_site_label_1
_geom_bond_atom_site_label_2
_geom_bond_site_symmetry_2
_geom_bond_distance
_geom_bond_publ_flag
V Se3 . 2.2797(13) y
V Se2 4 2.3262(8) n
V Se2 . 2.3262(8) y
V Se1 . 2.3644(11) y
V Cu2 . 2.7750(7) y
V Cu2 3_465 2.7750(7) n
V Cu1 1_554 2.7773(12) y
V Cu1 . 2.7881(12) y
V K1 5_544 4.078(2) n
Cu1 Se1 . 2.3966(10) y
Cu1 Se2 1_556 2.3982(7) y
Cu1 Se2 4_556 2.3982(7) n
Cu1 Se3 . 2.4003(10) y
Cu1 V 1_556 2.7773(12) n
Cu2 Se2 . 2.3961(6) y
Cu2 Se2 2_665 2.3961(6) n
Cu2 Se1 2_665 2.4023(7) n
Cu2 Se1 . 2.4023(7) y
Cu2 V 2_665 2.7750(7) n
Se1 Cu2 3_465 2.4023(7) n
K1 Se1 . 3.493(2) y
Se2 Cu1 1_554 2.3982(7) n
Se2 K1 2_665 3.526(2) n
Se2 K1 2_664 3.706(2) n
Se3 K1 5_544 3.361(2) n
Se3 K1 5_545 3.425(2) n
Se3 K1 2_665 3.8222(4) n
Se3 K1 2_565 3.8222(4) n
K1 Se3 5 3.361(2) y
K1 Se3 5_554 3.425(2) y
K1 Se2 3_465 3.526(2) y
K1 Se2 2_665 3.526(2) n
K1 Se2 2_666 3.706(2) y
K1 Se2 3_466 3.706(2) n
K1 Se3 2_665 3.8222(4) y
K1 Se3 2_565 3.8222(4) n
K1 V 5 4.078(2) n
